data_7102336
loop_
_publ_author_name
'Ma, Yang Guang'
'Cheng, Ying'

_publ_section_title
;
 The unprecedented ring transformation from thiazoline-spiro-thiophene
 to thieno[2,3-b]pyrazine involved in the reaction of 2-thiocarbamoyl
 thiazolium salts with dimethyl acetylenedicarboxylate.
;
_journal_issue 47
_journal_name_full 'Chemical communications (Cambridge, England)'
_journal_page_first 5087
_journal_page_last 5089
_journal_paper_doi 10.1039/b712098b
_journal_year 2007
_chemical_formula_moiety 'C27 H29 N3 O10 S2'
_chemical_formula_sum 'C27 H29 N3 O10 S2'
_chemical_formula_weight 619.65
_chemical_name_systematic
;
?
;
_space_group_IT_number 14
_symmetry_cell_setting monoclinic
_symmetry_space_group_name_Hall '-P 2yn'
_symmetry_space_group_name_H-M 'P 1 21/n 1'
_atom_sites_solution_hydrogens geom
_atom_sites_solution_primary direct
_atom_sites_solution_secondary difmap
_audit_creation_method SHELXL-97
_cell_angle_alpha 90.00
_cell_angle_beta 92.180(5)
_cell_angle_gamma 90.00
_cell_formula_units_Z 4
_cell_length_a 15.1455(12)
_cell_length_b 12.5300(10)
_cell_length_c 15.4095(12)
_cell_measurement_reflns_used 6119
_cell_measurement_temperature 113(2)
_cell_measurement_theta_max 25.0
_cell_measurement_theta_min 2.5
_cell_volume 2922.2(4)
_computing_cell_refinement CrystalClear
_computing_data_collection CrystalClear
_computing_data_reduction CrystalClear
_computing_publication_material 'CrystalStructure 3.7.0'
_computing_structure_refinement 'SHELXL-97 (Sheldrick, 1997)'
_computing_structure_solution 'SHELXS-97 (Sheldrick, 1990)'
_diffrn_ambient_temperature 113(2)
_diffrn_detector_area_resol_mean 7.31
_diffrn_measured_fraction_theta_full 0.994
_diffrn_measured_fraction_theta_max 0.994
_diffrn_measurement_device_type 'Rigaku Saturn'
_diffrn_measurement_method \w
_diffrn_radiation_monochromator confocal
_diffrn_radiation_source 'rotating anode'
_diffrn_radiation_type MoK\a
_diffrn_radiation_wavelength 0.71070
_diffrn_reflns_av_R_equivalents 0.0527
_diffrn_reflns_av_sigmaI/netI 0.0493
_diffrn_reflns_limit_h_max 19
_diffrn_reflns_limit_h_min -19
_diffrn_reflns_limit_k_max 16
_diffrn_reflns_limit_k_min -16
_diffrn_reflns_limit_l_max 19
_diffrn_reflns_limit_l_min -20
_diffrn_reflns_number 36155
_diffrn_reflns_theta_full 27.91
_diffrn_reflns_theta_max 27.91
_diffrn_reflns_theta_min 1.85
_exptl_absorpt_coefficient_mu 0.243
_exptl_absorpt_correction_T_max 0.9714
_exptl_absorpt_correction_T_min 0.9484
_exptl_absorpt_correction_type multi-scan
_exptl_absorpt_process_details 'Jacobson, R. (1998) Private communication'
_exptl_crystal_colour yellow
_exptl_crystal_density_diffrn 1.408
_exptl_crystal_density_method 'not measured'
_exptl_crystal_description prism
_exptl_crystal_F_000 1296
_exptl_crystal_size_max 0.22
_exptl_crystal_size_mid 0.18
_exptl_crystal_size_min 0.12
_refine_diff_density_max 0.323
_refine_diff_density_min -0.304
_refine_diff_density_rms 0.064
_refine_ls_extinction_method none
_refine_ls_goodness_of_fit_ref 1.121
_refine_ls_hydrogen_treatment constr
_refine_ls_matrix_type full
_refine_ls_number_parameters 412
_refine_ls_number_reflns 6953
_refine_ls_number_restraints 60
_refine_ls_restrained_S_all 1.118
_refine_ls_R_factor_all 0.0675
_refine_ls_R_factor_gt 0.0496
_refine_ls_shift/su_max 0.000
_refine_ls_shift/su_mean 0.000
_refine_ls_structure_factor_coef Fsqd
_refine_ls_weighting_details 'calc w=1/[\s^2^(Fo^2^)+(0.0485P)^2^+0.2107P] where P=(Fo^2^+2Fc^2^)/3'
_refine_ls_weighting_scheme calc
_refine_ls_wR_factor_gt 0.1020
_refine_ls_wR_factor_ref 0.1100
_reflns_number_gt 5582
_reflns_number_total 6953
_reflns_threshold_expression >2sigma(I)
_cod_data_source_file b712098b.txt
_cod_data_source_block shelxl
_cod_database_code 7102336

loop_
_symmetry_equiv_pos_as_xyz
'x, y, z'
'-x+1/2, y+1/2, -z+1/2'
'-x, -y, -z'
'x-1/2, -y-1/2, z-1/2'

loop_
_atom_site_label
_atom_site_type_symbol
_atom_site_fract_x
_atom_site_fract_y
_atom_site_fract_z
_atom_site_U_iso_or_equiv
_atom_site_adp_type
_atom_site_occupancy
_atom_site_symmetry_multiplicity
_atom_site_calc_flag
_atom_site_refinement_flags
_atom_site_disorder_assembly
_atom_site_disorder_group
S1 S 0.92607(3) -0.03248(4) 0.40747(3) 0.02036(12) Uani 1 1 d . . .
S2 S 0.80387(3) 0.22416(4) 0.18126(3) 0.01969(12) Uani 1 1 d . . .
N1 N 1.04556(10) 0.20073(11) 0.27640(10) 0.0185(3) Uani 1 1 d . A .
N2 N 0.88392(10) 0.16482(11) 0.34205(9) 0.0167(3) Uani 1 1 d . . .
N3 N 0.76163(11) 0.40781(13) 0.62095(10) 0.0244(4) Uani 1 1 d . . .
O1 O 0.71461(9) 0.48598(12) 0.60541(9) 0.0322(4) Uani 1 1 d . . .
O2 O 0.78375(10) 0.37975(11) 0.69577(9) 0.0315(4) Uani 1 1 d . . .
O3 O 1.09288(10) 0.21212(11) 0.06306(9) 0.0308(3) Uani 1 1 d . . .
O4 O 1.05196(9) 0.38460(10) 0.06375(8) 0.0249(3) Uani 1 1 d . . .
O5 O 0.76466(9) 0.30431(12) 0.00005(9) 0.0318(4) Uani 1 1 d . . .
O6 O 0.90544(9) 0.28933(12) -0.04026(8) 0.0305(4) Uani 1 1 d . . .
O7 O 0.85013(9) -0.03915(10) 0.19901(8) 0.0263(3) Uani 1 1 d . . .
O8 O 0.99517(9) -0.07898(10) 0.19441(8) 0.0250(3) Uani 1 1 d . . .
O9 O 0.89739(10) -0.28379(10) 0.18835(9) 0.0279(3) Uani 1 1 d . . .
O10 O 0.89600(10) -0.40546(10) 0.29576(9) 0.0289(3) Uani 1 1 d . . .
C1 C 0.95484(12) 0.08918(14) 0.35852(11) 0.0169(4) Uani 1 1 d . . .
C2 C 1.03683(12) 0.11382(14) 0.33217(11) 0.0170(4) Uani 1 1 d . . .
C3 C 1.11885(12) 0.05030(15) 0.35295(12) 0.0218(4) Uani 1 1 d . . .
H3A H 1.1562 0.0890 0.3957 0.033 Uiso 1 1 calc R . .
H3B H 1.1514 0.0395 0.2999 0.033 Uiso 1 1 calc R . .
H3C H 1.1026 -0.0191 0.3769 0.033 Uiso 1 1 calc R . .
C4 C 0.96993(12) 0.22724(13) 0.22507(11) 0.0158(4) Uani 1 1 d . . .
C5 C 0.88873(12) 0.20730(13) 0.25771(11) 0.0160(4) Uani 1 1 d . . .
C6 C 0.85448(12) 0.22715(14) 0.41120(11) 0.0162(4) Uani 1 1 d . . .
C7 C 0.88491(13) 0.20629(14) 0.49670(12) 0.0208(4) Uani 1 1 d . . .
H7 H 0.9269 0.1512 0.5076 0.025 Uiso 1 1 calc R . .
C8 C 0.85427(13) 0.26519(15) 0.56504(12) 0.0220(4) Uani 1 1 d . . .
H8 H 0.8744 0.2501 0.6229 0.026 Uiso 1 1 calc R . .
C9 C 0.79415(12) 0.34616(15) 0.54854(12) 0.0206(4) Uani 1 1 d . . .
C10 C 0.76329(12) 0.36945(15) 0.46462(12) 0.0220(4) Uani 1 1 d . . .
H10 H 0.7225 0.4261 0.4542 0.026 Uiso 1 1 calc R . .
C11 C 0.79286(12) 0.30885(15) 0.39646(12) 0.0198(4) Uani 1 1 d . . .
H11 H 0.7710 0.3229 0.3390 0.024 Uiso 1 1 calc R . .
C12 C 1.12591(12) 0.26648(14) 0.27494(12) 0.0212(4) Uani 1 1 d D . .
H12A H 1.1535 0.2556 0.2206 0.025 Uiso 0.827(4) 1 d PR A 1
H12B H 1.1664 0.2429 0.3204 0.025 Uiso 0.827(4) 1 d PR A 1
H12C H 1.1433 0.2778 0.2164 0.025 Uiso 0.173(4) 1 d PR A 2
H12D H 1.1736 0.2325 0.3071 0.025 Uiso 0.173(4) 1 d PR A 2
C13 C 1.1083(2) 0.3858(2) 0.28698(19) 0.0237(7) Uani 0.827(4) 1 d PDU A 1
H13A H 1.0741 0.4122 0.2353 0.028 Uiso 0.827(4) 1 calc PR A 1
H13B H 1.1656 0.4238 0.2894 0.028 Uiso 0.827(4) 1 calc PR A 1
C14 C 1.05789(17) 0.41523(19) 0.36835(15) 0.0278(6) Uani 0.827(4) 1 d PDU A 1
H14A H 1.0533 0.4939 0.3718 0.033 Uiso 0.827(4) 1 calc PR A 1
H14B H 0.9971 0.3863 0.3620 0.033 Uiso 0.827(4) 1 calc PR A 1
C15 C 1.1006(2) 0.3738(2) 0.45348(19) 0.0416(9) Uani 0.827(4) 1 d PDU A 1
H15A H 1.0652 0.3963 0.5022 0.062 Uiso 0.827(4) 1 calc PR A 1
H15B H 1.1605 0.4028 0.4609 0.062 Uiso 0.827(4) 1 calc PR A 1
H15C H 1.1033 0.2956 0.4518 0.062 Uiso 0.827(4) 1 calc PR A 1
C13' C 1.1016(12) 0.3702(8) 0.3200(7) 0.025(2) Uani 0.173(4) 1 d PDU A 2
H13C H 1.0465 0.3992 0.2924 0.030 Uiso 0.173(4) 1 calc PR A 2
H13D H 1.1491 0.4234 0.3127 0.030 Uiso 0.173(4) 1 calc PR A 2
C14' C 1.0882(10) 0.3526(11) 0.4173(7) 0.029(2) Uani 0.173(4) 1 d PDU A 2
H14C H 1.0556 0.2849 0.4250 0.035 Uiso 0.173(4) 1 calc PR A 2
H14D H 1.1467 0.3453 0.4476 0.035 Uiso 0.173(4) 1 calc PR A 2
C15' C 1.0372(9) 0.4437(9) 0.4593(8) 0.036(3) Uani 0.173(4) 1 d PDU A 2
H15D H 0.9738 0.4347 0.4463 0.054 Uiso 0.173(4) 1 calc PR A 2
H15E H 1.0567 0.5122 0.4360 0.054 Uiso 0.173(4) 1 calc PR A 2
H15F H 1.0485 0.4424 0.5223 0.054 Uiso 0.173(4) 1 calc PR A 2
C16 C 1.04295(13) 0.28178(15) 0.08337(11) 0.0189(4) Uani 1 1 d . . .
C17 C 0.96447(12) 0.26149(14) 0.13674(11) 0.0168(4) Uani 1 1 d . . .
C18 C 0.87803(12) 0.26498(14) 0.10574(11) 0.0174(4) Uani 1 1 d . . .
C19 C 0.84201(13) 0.28932(15) 0.01735(12) 0.0206(4) Uani 1 1 d . . .
C20 C 1.12662(16) 0.40868(18) 0.01031(14) 0.0386(6) Uani 1 1 d . . .
H20A H 1.1818 0.3931 0.0431 0.058 Uiso 1 1 calc R . .
H20B H 1.1252 0.4844 -0.0057 0.058 Uiso 1 1 calc R . .
H20C H 1.1231 0.3648 -0.0424 0.058 Uiso 1 1 calc R . .
C21 C 0.87658(16) 0.3087(2) -0.13004(13) 0.0423(6) Uani 1 1 d . . .
H21A H 0.8350 0.2528 -0.1492 0.064 Uiso 1 1 calc R . .
H21B H 0.9279 0.3081 -0.1669 0.064 Uiso 1 1 calc R . .
H21C H 0.8474 0.3784 -0.1345 0.064 Uiso 1 1 calc R . .
C22 C 0.91694(13) -0.07695(14) 0.23058(12) 0.0203(4) Uani 1 1 d . . .
C23 C 0.92221(12) -0.12389(14) 0.32067(11) 0.0182(4) Uani 1 1 d . . .
C24 C 0.91788(12) -0.22851(15) 0.33622(12) 0.0202(4) Uani 1 1 d . . .
H24 H 0.9240 -0.2536 0.3943 0.024 Uiso 1 1 calc R . .
C25 C 0.90377(12) -0.30586(14) 0.26477(13) 0.0208(4) Uani 1 1 d . . .
C26 C 0.99565(16) -0.03996(18) 0.10546(12) 0.0344(5) Uani 1 1 d . . .
H26A H 0.9618 -0.0888 0.0673 0.052 Uiso 1 1 calc R . .
H26B H 1.0567 -0.0360 0.0867 0.052 Uiso 1 1 calc R . .
H26C H 0.9688 0.0312 0.1024 0.052 Uiso 1 1 calc R . .
C27 C 0.87376(17) -0.48571(16) 0.23032(15) 0.0363(5) Uani 1 1 d . . .
H27A H 0.8171 -0.4676 0.2012 0.054 Uiso 1 1 calc R . .
H27B H 0.8693 -0.5557 0.2582 0.054 Uiso 1 1 calc R . .
H27C H 0.9200 -0.4879 0.1875 0.054 Uiso 1 1 calc R . .

loop_
_atom_site_aniso_label
_atom_site_aniso_U_11
_atom_site_aniso_U_22
_atom_site_aniso_U_33
_atom_site_aniso_U_23
_atom_site_aniso_U_13
_atom_site_aniso_U_12
S1 0.0266(3) 0.0180(2) 0.0164(2) 0.00272(18) -0.00053(19) -0.00237(19)
S2 0.0153(2) 0.0260(3) 0.0175(2) 0.00315(18) -0.00201(18) 0.00109(19)
N1 0.0131(8) 0.0199(8) 0.0221(8) 0.0049(6) -0.0041(6) -0.0033(6)
N2 0.0172(8) 0.0184(8) 0.0142(8) 0.0037(6) -0.0007(6) 0.0031(6)
N3 0.0204(9) 0.0272(9) 0.0259(10) -0.0048(7) 0.0037(7) -0.0060(7)
O1 0.0248(8) 0.0343(8) 0.0375(9) -0.0104(7) 0.0003(7) 0.0040(7)
O2 0.0401(9) 0.0352(8) 0.0195(8) -0.0015(6) 0.0051(6) -0.0060(7)
O3 0.0259(8) 0.0305(8) 0.0367(9) 0.0045(6) 0.0102(6) 0.0071(6)
O4 0.0323(8) 0.0202(7) 0.0227(7) 0.0030(6) 0.0083(6) -0.0051(6)
O5 0.0209(8) 0.0513(10) 0.0227(8) 0.0072(6) -0.0043(6) 0.0080(7)
O6 0.0223(8) 0.0562(10) 0.0128(7) 0.0035(6) -0.0012(6) 0.0055(7)
O7 0.0310(8) 0.0234(7) 0.0236(7) 0.0003(6) -0.0099(6) 0.0006(6)
O8 0.0274(8) 0.0292(8) 0.0186(7) 0.0021(6) 0.0032(6) -0.0076(6)
O9 0.0371(9) 0.0220(7) 0.0246(8) 0.0010(6) 0.0000(6) -0.0029(6)
O10 0.0414(9) 0.0151(7) 0.0303(8) 0.0021(6) 0.0024(7) 0.0002(6)
C1 0.0189(9) 0.0153(9) 0.0162(9) 0.0017(7) -0.0027(7) 0.0000(7)
C2 0.0213(10) 0.0159(9) 0.0134(9) 0.0006(7) -0.0042(7) -0.0005(7)
C3 0.0204(10) 0.0233(10) 0.0216(10) 0.0036(8) -0.0022(8) 0.0031(8)
C4 0.0173(9) 0.0128(8) 0.0170(9) 0.0012(7) -0.0032(7) -0.0002(7)
C5 0.0144(9) 0.0170(9) 0.0164(9) 0.0015(7) -0.0026(7) 0.0008(7)
C6 0.0135(9) 0.0173(9) 0.0180(9) 0.0016(7) 0.0007(7) -0.0030(7)
C7 0.0204(10) 0.0220(10) 0.0197(10) 0.0042(8) -0.0011(8) 0.0011(8)
C8 0.0224(10) 0.0274(10) 0.0161(10) 0.0018(8) -0.0018(8) -0.0034(8)
C9 0.0193(10) 0.0235(10) 0.0192(10) -0.0022(8) 0.0027(8) -0.0050(8)
C10 0.0181(10) 0.0238(10) 0.0242(10) -0.0009(8) 0.0004(8) 0.0006(8)
C11 0.0172(9) 0.0256(10) 0.0163(10) 0.0028(7) -0.0016(7) 0.0011(8)
C12 0.0158(10) 0.0242(10) 0.0232(10) 0.0019(8) -0.0025(8) -0.0055(8)
C13 0.0261(13) 0.0229(13) 0.0218(16) -0.0003(11) -0.0030(14) -0.0071(11)
C14 0.0356(15) 0.0221(13) 0.0260(14) -0.0006(10) 0.0023(11) -0.0041(11)
C15 0.065(2) 0.0363(18) 0.0238(17) 0.0036(13) 0.0012(15) -0.0094(15)
C13' 0.025(4) 0.027(4) 0.022(5) 0.001(4) -0.004(4) -0.009(4)
C14' 0.033(4) 0.027(4) 0.028(4) -0.003(4) 0.005(4) 0.000(4)
C15' 0.045(6) 0.026(5) 0.036(5) -0.007(4) 0.007(5) -0.001(5)
C16 0.0200(10) 0.0215(10) 0.0150(9) 0.0022(7) -0.0030(7) -0.0006(8)
C17 0.0180(9) 0.0148(9) 0.0176(9) 0.0016(7) 0.0006(7) 0.0016(7)
C18 0.0191(10) 0.0169(9) 0.0163(10) 0.0003(7) -0.0001(7) 0.0014(7)
C19 0.0202(10) 0.0226(10) 0.0188(10) 0.0026(8) 0.0002(8) 0.0028(8)
C20 0.0475(15) 0.0372(13) 0.0323(13) 0.0029(10) 0.0171(11) -0.0147(11)
C21 0.0339(13) 0.0808(19) 0.0121(11) 0.0070(11) -0.0017(9) 0.0083(13)
C22 0.0248(11) 0.0153(9) 0.0205(10) -0.0018(7) -0.0026(8) -0.0042(8)
C23 0.0136(9) 0.0209(10) 0.0201(10) 0.0026(7) -0.0001(7) -0.0005(7)
C24 0.0179(10) 0.0218(10) 0.0209(10) 0.0033(8) 0.0007(8) 0.0008(8)
C25 0.0170(10) 0.0170(9) 0.0286(11) 0.0029(8) 0.0024(8) 0.0007(7)
C26 0.0473(14) 0.0390(13) 0.0172(11) 0.0023(9) 0.0060(9) -0.0119(11)
C27 0.0517(15) 0.0164(10) 0.0408(13) -0.0022(9) 0.0002(11) -0.0034(10)

loop_
_atom_type_symbol
_atom_type_description
_atom_type_scat_dispersion_real
_atom_type_scat_dispersion_imag
_atom_type_scat_source
C C 0.0033 0.0016 'International Tables Vol C Tables 4.2.6.8 and 6.1.1.4'
H H 0.0000 0.0000 'International Tables Vol C Tables 4.2.6.8 and 6.1.1.4'
N N 0.0061 0.0033 'International Tables Vol C Tables 4.2.6.8 and 6.1.1.4'
O O 0.0106 0.0060 'International Tables Vol C Tables 4.2.6.8 and 6.1.1.4'
S S 0.1246 0.1234 'International Tables Vol C Tables 4.2.6.8 and 6.1.1.4'

loop_
_geom_angle_atom_site_label_1
_geom_angle_atom_site_label_2
_geom_angle_atom_site_label_3
_geom_angle
C23 S1 C1 103.84(8)
C5 S2 C18 90.55(9)
C2 N1 C4 115.84(14)
C2 N1 C12 122.95(14)
C4 N1 C12 121.06(14)
C6 N2 C5 121.19(14)
C6 N2 C1 119.00(13)
C5 N2 C1 110.19(14)
O1 N3 O2 122.77(16)
O1 N3 C9 118.89(16)
O2 N3 C9 118.33(16)
C16 O4 C20 114.68(16)
C19 O6 C21 115.80(15)
C22 O8 C26 115.15(16)
C25 O10 C27 114.64(15)
C2 C1 N2 118.68(16)
C2 C1 S1 124.67(14)
N2 C1 S1 116.57(13)
C1 C2 N1 118.08(16)
C1 C2 C3 125.13(16)
N1 C2 C3 116.64(16)
C2 C3 H3A 109.5
C2 C3 H3B 109.5
H3A C3 H3B 109.5
C2 C3 H3C 109.5
H3A C3 H3C 109.5
H3B C3 H3C 109.5
C5 C4 N1 118.29(16)
C5 C4 C17 112.65(16)
N1 C4 C17 128.59(17)
C4 C5 N2 119.11(15)
C4 C5 S2 112.55(13)
N2 C5 S2 127.85(14)
C11 C6 C7 118.83(16)
C11 C6 N2 120.80(15)
C7 C6 N2 120.35(16)
C8 C7 C6 120.57(17)
C8 C7 H7 119.7
C6 C7 H7 119.7
C9 C8 C7 119.39(17)
C9 C8 H8 120.3
C7 C8 H8 120.3
C8 C9 C10 121.47(17)
C8 C9 N3 119.21(16)
C10 C9 N3 119.31(17)
C11 C10 C9 118.94(17)
C11 C10 H10 120.5
C9 C10 H10 120.5
C10 C11 C6 120.77(16)
C10 C11 H11 119.6
C6 C11 H11 119.6
N1 C12 C13' 104.8(7)
N1 C12 C13 113.38(18)
C13' C12 C13 21.0(4)
N1 C12 H12A 108.8
C13' C12 H12A 129.7
C13 C12 H12A 109.1
N1 C12 H12B 108.8
C13' C12 H12B 95.1
C13 C12 H12B 108.8
H12A C12 H12B 107.8
N1 C12 H12C 110.7
C13' C12 H12C 112.4
C13 C12 H12C 91.4
H12A C12 H12C 19.4
H12B C12 H12C 122.7
N1 C12 H12D 110.5
C13' C12 H12D 109.4
C13 C12 H12D 120.1
H12A C12 H12D 92.5
H12B C12 H12D 16.1
H12C C12 H12D 108.9
C12 C13 C14 115.3(2)
C12 C13 H13A 108.5
C14 C13 H13A 108.5
C12 C13 H13B 108.5
C14 C13 H13B 108.5
H13A C13 H13B 107.5
C15 C14 C13 114.3(2)
C15 C14 H14A 108.7
C13 C14 H14A 108.7
C15 C14 H14B 108.7
C13 C14 H14B 108.7
H14A C14 H14B 107.6
C14 C15 H15A 109.5
C14 C15 H15B 109.5
H15A C15 H15B 109.5
C14 C15 H15C 109.5
H15A C15 H15C 109.5
H15B C15 H15C 109.5
C12 C13' C14' 111.4(8)
C12 C13' H13C 109.4
C14' C13' H13C 109.4
C12 C13' H13D 109.4
C14' C13' H13D 109.4
H13C C13' H13D 108.0
C15' C14' C13' 113.0(10)
C15' C14' H14C 109.0
C13' C14' H14C 109.0
C15' C14' H14D 109.0
C13' C14' H14D 109.0
H14C C14' H14D 107.8
C14' C15' H15D 109.5
C14' C15' H15E 109.5
H15D C15' H15E 109.5
C14' C15' H15F 109.5
H15D C15' H15F 109.5
H15E C15' H15F 109.5
O3 C16 O4 124.86(18)
O3 C16 C17 122.75(17)
O4 C16 C17 112.37(16)
C18 C17 C4 111.12(16)
C18 C17 C16 124.75(16)
C4 C17 C16 123.95(16)
C17 C18 C19 129.66(17)
C17 C18 S2 113.04(13)
C19 C18 S2 117.08(14)
O5 C19 O6 124.85(17)
O5 C19 C18 123.82(18)
O6 C19 C18 111.30(16)
O4 C20 H20A 109.5
O4 C20 H20B 109.5
H20A C20 H20B 109.5
O4 C20 H20C 109.5
H20A C20 H20C 109.5
H20B C20 H20C 109.5
O6 C21 H21A 109.5
O6 C21 H21B 109.5
H21A C21 H21B 109.5
O6 C21 H21C 109.5
H21A C21 H21C 109.5
H21B C21 H21C 109.5
O7 C22 O8 125.99(18)
O7 C22 C23 122.70(18)
O8 C22 C23 111.23(15)
C24 C23 C22 123.19(17)
C24 C23 S1 120.21(14)
C22 C23 S1 116.44(13)
C23 C24 C25 121.17(17)
C23 C24 H24 119.4
C25 C24 H24 119.4
O9 C25 O10 123.62(17)
O9 C25 C24 125.44(17)
O10 C25 C24 110.91(16)
O8 C26 H26A 109.5
O8 C26 H26B 109.5
H26A C26 H26B 109.5
O8 C26 H26C 109.5
H26A C26 H26C 109.5
H26B C26 H26C 109.5
O10 C27 H27A 109.5
O10 C27 H27B 109.5
H27A C27 H27B 109.5
O10 C27 H27C 109.5
H27A C27 H27C 109.5
H27B C27 H27C 109.5

loop_
_geom_bond_atom_site_label_1
_geom_bond_atom_site_label_2
_geom_bond_distance
S1 C23 1.7601(19)
S1 C1 1.7628(18)
S2 C5 1.7231(17)
S2 C18 1.7254(19)
N1 C2 1.397(2)
N1 C4 1.407(2)
N1 C12 1.470(2)
N2 C6 1.407(2)
N2 C5 1.409(2)
N2 C1 1.448(2)
N3 O1 1.229(2)
N3 O2 1.2393(19)
N3 C9 1.458(2)
O3 C16 1.204(2)
O4 C16 1.332(2)
O4 C20 1.455(2)
O5 C19 1.206(2)
O6 C19 1.333(2)
O6 C21 1.455(2)
O7 C22 1.203(2)
O8 C22 1.329(2)
O8 C26 1.455(2)
O9 C25 1.210(2)
O10 C25 1.343(2)
O10 C27 1.455(2)
C1 C2 1.357(3)
C2 C3 1.500(2)
C3 H3A 0.9800
C3 H3B 0.9800
C3 H3C 0.9800
C4 C5 1.369(3)
C4 C17 1.427(2)
C6 C11 1.398(2)
C6 C7 1.404(2)
C7 C8 1.381(3)
C7 H7 0.9500
C8 C9 1.380(3)
C8 H8 0.9500
C9 C10 1.389(3)
C10 C11 1.384(3)
C10 H10 0.9500
C11 H11 0.9500
C12 C13' 1.526(9)
C12 C13 1.532(3)
C12 H12A 0.9600
C12 H12B 0.9600
C12 H12C 0.9599
C12 H12D 0.9599
C13 C14 1.537(3)
C13 H13A 0.9900
C13 H13B 0.9900
C14 C15 1.531(4)
C14 H14A 0.9900
C14 H14B 0.9900
C15 H15A 0.9800
C15 H15B 0.9800
C15 H15C 0.9800
C13' C14' 1.536(9)
C13' H13C 0.9900
C13' H13D 0.9900
C14' C15' 1.535(9)
C14' H14C 0.9900
C14' H14D 0.9900
C15' H15D 0.9800
C15' H15E 0.9800
C15' H15F 0.9800
C16 C17 1.493(3)
C17 C18 1.377(2)
C18 C19 1.480(2)
C20 H20A 0.9800
C20 H20B 0.9800
C20 H20C 0.9800
C21 H21A 0.9800
C21 H21B 0.9800
C21 H21C 0.9800
C22 C23 1.507(2)
C23 C24 1.335(3)
C24 C25 1.476(3)
C24 H24 0.9500
C26 H26A 0.9800
C26 H26B 0.9800
C26 H26C 0.9800
C27 H27A 0.9800
C27 H27B 0.9800
C27 H27C 0.9800

loop_
_geom_torsion_atom_site_label_1
_geom_torsion_atom_site_label_2
_geom_torsion_atom_site_label_3
_geom_torsion_atom_site_label_4
_geom_torsion
C6 N2 C1 C2 -104.16(19)
C5 N2 C1 C2 42.4(2)
C6 N2 C1 S1 78.82(18)
C5 N2 C1 S1 -134.59(13)
C23 S1 C1 C2 -74.67(17)
C23 S1 C1 N2 102.15(13)
N2 C1 C2 N1 -11.9(2)
S1 C1 C2 N1 164.88(12)
N2 C1 C2 C3 172.78(15)
S1 C1 C2 C3 -10.5(3)
C4 N1 C2 C1 -25.2(2)
C12 N1 C2 C1 150.36(17)
C4 N1 C2 C3 150.49(16)
C12 N1 C2 C3 -33.9(2)
C2 N1 C4 C5 30.6(2)
C12 N1 C4 C5 -145.11(17)
C2 N1 C4 C17 -140.96(18)
C12 N1 C4 C17 43.4(3)
N1 C4 C5 N2 2.2(2)
C17 C4 C5 N2 175.06(15)
N1 C4 C5 S2 -170.37(12)
C17 C4 C5 S2 2.5(2)
C6 N2 C5 C4 108.72(19)
C1 N2 C5 C4 -37.0(2)
C6 N2 C5 S2 -80.0(2)
C1 N2 C5 S2 134.30(15)
C18 S2 C5 C4 -2.80(14)
C18 S2 C5 N2 -174.59(16)
C5 N2 C6 C11 30.3(3)
C1 N2 C6 C11 173.17(16)
C5 N2 C6 C7 -151.35(17)
C1 N2 C6 C7 -8.5(2)
C11 C6 C7 C8 0.2(3)
N2 C6 C7 C8 -178.11(17)
C6 C7 C8 C9 -0.9(3)
C7 C8 C9 C10 0.4(3)
C7 C8 C9 N3 179.70(17)
O1 N3 C9 C8 173.31(17)
O2 N3 C9 C8 -5.7(3)
O1 N3 C9 C10 -7.3(3)
O2 N3 C9 C10 173.63(17)
C8 C9 C10 C11 0.9(3)
N3 C9 C10 C11 -178.45(17)
C9 C10 C11 C6 -1.6(3)
C7 C6 C11 C10 1.0(3)
N2 C6 C11 C10 179.38(17)
C2 N1 C12 C13' -105.4(5)
C4 N1 C12 C13' 70.0(5)
C2 N1 C12 C13 -125.7(2)
C4 N1 C12 C13 49.6(2)
N1 C12 C13 C14 54.3(3)
C13' C12 C13 C14 -15(2)
C12 C13 C14 C15 55.0(3)
N1 C12 C13' C14' 68.6(13)
C13 C12 C13' C14' -174(3)
C12 C13' C14' C15' -162.5(11)
C20 O4 C16 O3 3.0(3)
C20 O4 C16 C17 -178.90(16)
C5 C4 C17 C18 -0.6(2)
N1 C4 C17 C18 171.33(17)
C5 C4 C17 C16 -175.83(16)
N1 C4 C17 C16 -3.9(3)
O3 C16 C17 C18 -108.8(2)
O4 C16 C17 C18 73.0(2)
O3 C16 C17 C4 65.8(3)
O4 C16 C17 C4 -112.41(19)
C4 C17 C18 C19 -175.90(17)
C16 C17 C18 C19 -0.7(3)
C4 C17 C18 S2 -1.5(2)
C16 C17 C18 S2 173.65(14)
C5 S2 C18 C17 2.47(14)
C5 S2 C18 C19 177.60(14)
C21 O6 C19 O5 -0.2(3)
C21 O6 C19 C18 177.91(17)
C17 C18 C19 O5 -169.50(19)
S2 C18 C19 O5 16.3(3)
C17 C18 C19 O6 12.3(3)
S2 C18 C19 O6 -161.85(13)
C26 O8 C22 O7 -5.9(3)
C26 O8 C22 C23 177.12(15)
O7 C22 C23 C24 99.6(2)
O8 C22 C23 C24 -83.3(2)
O7 C22 C23 S1 -75.7(2)
O8 C22 C23 S1 101.45(16)
C1 S1 C23 C24 167.89(15)
C1 S1 C23 C22 -16.71(16)
C22 C23 C24 C25 -2.5(3)
S1 C23 C24 C25 172.54(14)
C27 O10 C25 O9 -3.5(3)
C27 O10 C25 C24 174.57(17)
C23 C24 C25 O9 2.0(3)
C23 C24 C25 O10 -176.03(17)
